data_2007065
loop_
_publ_author_name
'McGinley, John'
'McKee, Vickie'
'McKenzie, Christine J.'

_publ_section_title
;
 Dichloro[ferrocene-1,1'-diylbis(diphenylphosphine-<i>P</i>)]mercury(II)
 Methanol Solvate
;
_journal_issue 3
_journal_name_full 'Acta Crystallographica Section C'
_journal_page_first 345
_journal_page_last 347
_journal_paper_doi 10.1107/S0108270197014832
_journal_volume 54
_journal_year 1998
_chemical_formula_iupac '[Hg Cl2 {Fe (C17 H14 P1)2}], C1 H4 O1'
_chemical_formula_moiety 'C34 H28 Cl2 Fe Hg P2, (C H4 O)'
_chemical_formula_sum 'C35 H31 Cl2 Fe Hg O P2'
_chemical_formula_weight 856.88
_chemical_name_systematic
;
 ?
;
_space_group_IT_number 2
_symmetry_cell_setting triclinic
_symmetry_space_group_name_Hall '-P 1'
_symmetry_space_group_name_H-M 'P -1'
_audit_creation_method SHELXL
_cell_angle_alpha 86.75(2)
_cell_angle_beta 84.65(2)
_cell_angle_gamma 76.07(2)
_cell_formula_units_Z 2
_cell_length_a 9.835(3)
_cell_length_b 11.403(3)
_cell_length_c 14.717(3)
_cell_measurement_reflns_used 23
_cell_measurement_temperature 153(2)
_cell_measurement_theta_max 13
_cell_measurement_theta_min 5
_cell_volume 1594.0(7)
_computing_cell_refinement XSCANS
_computing_data_collection 'XSCANS (Fait, 1994)'
_computing_data_reduction XSCANS
_computing_molecular_graphics 'SHELXTL/PC (Sheldrick 1990b)'
_computing_publication_material SHELXL97
_computing_structure_refinement 'SHELXL97 (Sheldrick, 1997)'
_computing_structure_solution 'SHELXS86 (Sheldrick, 1990a)'
_diffrn_ambient_temperature 153(2)
_diffrn_measured_fraction_theta_full 1.000
_diffrn_measured_fraction_theta_max 1.000
_diffrn_measurement_device 'Siemens P4 four-circle'
_diffrn_measurement_method '\w scans from (K~\a1~-1) to (K~\a2~+1)\%'
_diffrn_radiation_monochromator graphite
_diffrn_radiation_source 'fine-focus sealed tube'
_diffrn_radiation_type MoK\a
_diffrn_radiation_wavelength 0.71073
_diffrn_reflns_av_R_equivalents 0.030
_diffrn_reflns_av_sigmaI/netI 0.059
_diffrn_reflns_limit_h_max 11
_diffrn_reflns_limit_h_min -9
_diffrn_reflns_limit_k_max 13
_diffrn_reflns_limit_k_min -13
_diffrn_reflns_limit_l_max 17
_diffrn_reflns_limit_l_min -17
_diffrn_reflns_number 6694
_diffrn_reflns_theta_full 25.00
_diffrn_reflns_theta_max 25.00
_diffrn_reflns_theta_min 2.14
_diffrn_standards_decay_% 2
_diffrn_standards_interval_count 97
_diffrn_standards_number 3
_exptl_absorpt_coefficient_mu 5.561
_exptl_absorpt_correction_T_max 0.641
_exptl_absorpt_correction_T_min 0.364
_exptl_absorpt_correction_type '\y scan'
_exptl_absorpt_process_details '(Sheldrick, 1990b)'
_exptl_crystal_colour yellow
_exptl_crystal_density_diffrn 1.785
_exptl_crystal_density_method 'not measured'
_exptl_crystal_description block
_exptl_crystal_F_000 838
_exptl_crystal_size_max 0.45
_exptl_crystal_size_mid 0.20
_exptl_crystal_size_min 0.08
_refine_diff_density_max 0.96
_refine_diff_density_min -0.84
_refine_ls_extinction_method none
_refine_ls_goodness_of_fit_ref 1.026
_refine_ls_hydrogen_treatment 'H atoms: see below'
_refine_ls_matrix_type full
_refine_ls_number_parameters 385
_refine_ls_number_reflns 5616
_refine_ls_number_restraints 4
_refine_ls_restrained_S_all 1.027
_refine_ls_R_factor_all 0.057
_refine_ls_R_factor_gt 0.037
_refine_ls_shift/su_max 0.10
_refine_ls_shift/su_mean 0.003
_refine_ls_structure_factor_coef Fsqd
_refine_ls_weighting_details 'w = 1/[\s^2^(Fo^2^)+(0.0386P)^2^+0.1156P] where P = Fo^2^+2Fc^2^)/3'
_refine_ls_weighting_scheme calc
_refine_ls_wR_factor_ref 0.078
_reflns_number_observed 4560
_reflns_number_total 5616
_reflns_observed_criterion >2sigma(I)
_cod_data_source_file bm1195.cif
_cod_data_source_block cmck5
_cod_depositor_comments
;
The following automatic conversions were performed:

'_refine_ls_weighting_scheme' value 'calc w =
1/[\s^2^(Fo^2^)+(0.0386P)^2^+0.1156P] where P = Fo^2^+2Fc^2^)/3' was
changed to 'calc'. New tag '_refine_ls_weighting_details' was
created. The value of the new tag was set to 'w =
1/[\s^2^(Fo^2^)+(0.0386P)^2^+0.1156P] where P = Fo^2^+2Fc^2^)/3'.

Automatic conversion script
Id: cif_fix_values 3143 2015-03-26 13:38:13Z robertas 
;
_cod_database_code 2007065

loop_
_symmetry_equiv_pos_as_xyz
'x, y, z'
'-x, -y, -z'

loop_
_atom_site_label
_atom_site_fract_x
_atom_site_fract_y
_atom_site_fract_z
_atom_site_U_iso_or_equiv
_atom_site_adp_type
_atom_site_calc_flag
_atom_site_refinement_flags
_atom_site_occupancy
_atom_site_disorder_assembly
_atom_site_disorder_group
_atom_site_type_symbol
Hg .23606(3) .16864(2) .224314(18) .02054(8) Uani d . 1 . . Hg
Cl1 .2533(2) .23215(16) .05835(11) .0350(4) Uani d . 1 . . Cl
Cl2 -.01754(17) .25108(17) .28196(12) .0337(4) Uani d . 1 . . Cl
Fe .62259(9) -.03635(7) .26487(6) .0188(2) Uani d . 1 . . Fe
P1 .29774(17) -.05668(14) .21004(11) .0185(4) Uani d . 1 . . P
C1 .4853(7) -.0936(5) .1930(4) .0223(14) Uani d . 1 . . C
C2 .5603(7) -.0193(6) .1355(4) .0216(14) Uani d . 1 . . C
H2 .5190 .0541 .1043 .026 Uiso calc R 1 . . H
C3 .7049(7) -.0737(6) .1333(5) .0293(16) Uani d . 1 . . C
H3 .7776 -.0431 .1005 .035 Uiso calc R 1 . . H
C4 .7243(7) -.1814(6) .1879(5) .0336(18) Uani d . 1 . . C
H4 .8120 -.2354 .1977 .040 Uiso calc R 1 . . H
C5 .5887(7) -.1956(6) .2261(5) .0270(16) Uani d . 1 . . C
H5 .5708 -.2600 .2656 .032 Uiso calc R 1 . . H
C6 .5551(7) .1226(5) .3317(4) .0189(14) Uani d . 1 . . C
C7 .7022(7) .0995(6) .3062(5) .0262(15) Uani d . 1 . . C
H7 .7484 .1502 .2677 .031 Uiso calc R 1 . . H
C8 .7675(7) -.0118(6) .3480(5) .0287(16) Uani d . 1 . . C
H8 .8653 -.0484 .3425 .034 Uiso calc R 1 . . H
C9 .6639(7) -.0595(6) .3993(4) .0267(16) Uani d . 1 . . C
H9 .6801 -.1330 .4347 .032 Uiso calc R 1 . . H
C10 .5316(7) .0209(5) .3890(4) .0226(14) Uani d . 1 . . C
H10 .4432 .0099 .4150 .027 Uiso calc R 1 . . H
P2 .40869(17) .24646(13) .30573(11) .0171(3) Uani d . 1 . . P
C11 .2434(7) -.1182(5) .1119(4) .0197(14) Uani d . 1 . . C
C12 .1027(8) -.1117(8) .1053(6) .054(3) Uani d . 1 . . C
H12 .0349 -.0746 .1517 .065 Uiso calc R 1 . . H
C13 .0598(9) -.1594(9) .0305(6) .066(3) Uani d . 1 . . C
H13 -.0371 -.1552 .0263 .079 Uiso calc R 1 . . H
C14 .1571(8) -.2122(7) -.0366(5) .0346(18) Uani d . 1 . . C
H14 .1276 -.2441 -.0876 .042 Uiso calc R 1 . . H
C15 .2961(8) -.2191(6) -.0306(4) .0281(16) Uani d . 1 . . C
H15 .3633 -.2560 -.0774 .034 Uiso calc R 1 . . H
C16 .3400(7) -.1723(5) .0439(4) .0237(15) Uani d . 1 . . C
H16 .4372 -.1777 .0478 .028 Uiso calc R 1 . . H
C21 .2473(7) -.1429(5) .3098(4) .0213(14) Uani d . 1 . . C
C22 .2654(8) -.2683(6) .3084(5) .0343(18) Uani d . 1 . . C
H22 .3024 -.3097 .2540 .041 Uiso calc R 1 . . H
C23 .2301(8) -.3316(6) .3853(5) .0396(19) Uani d . 1 . . C
H23 .2437 -.4169 .3841 .047 Uiso calc R 1 . . H
C24 .1748(7) -.2724(6) .4645(5) .0337(18) Uani d . 1 . . C
H24 .1514 -.3173 .5175 .040 Uiso calc R 1 . . H
C25 .1530(8) -.1475(6) .4672(5) .0322(17) Uani d . 1 . . C
H25 .1134 -.1067 .5215 .039 Uiso calc R 1 . . H
C26 .1897(7) -.0836(6) .3901(4) .0264(15) Uani d . 1 . . C
H26 .1757 .0016 .3916 .032 Uiso calc R 1 . . H
C31 .3447(7) .3106(5) .4170(4) .0191(14) Uani d . 1 . . C
C32 .4392(7) .3403(5) .4736(4) .0243(15) Uani d . 1 . . C
H32 .5367 .3244 .4544 .029 Uiso calc R 1 . . H
C33 .3903(8) .3923(6) .5565(4) .0291(16) Uani d . 1 . . C
H33 .4537 .4132 .5941 .035 Uiso calc R 1 . . H
C34 .2491(7) .4138(6) .5844(4) .0273(16) Uani d . 1 . . C
H34 .2155 .4495 .6414 .033 Uiso calc R 1 . . H
C35 .1562(7) .3842(6) .5306(5) .0288(16) Uani d . 1 . . C
H35 .0594 .3982 .5512 .035 Uiso calc R 1 . . H
C36 .2034(7) .3341(5) .4463(4) .0239(15) Uani d . 1 . . C
H36 .1384 .3159 .4086 .029 Uiso calc R 1 . . H
C41 .4772(7) .3612(5) .2390(4) .0181(13) Uani d . 1 . . C
C42 .6066(7) .3892(5) .2507(4) .0229(14) Uani d . 1 . . C
H42 .6632 .3466 .2965 .027 Uiso calc R 1 . . H
C43 .6520(7) .4777(6) .1964(4) .0279(16) Uani d . 1 . . C
H43 .7392 .4957 .2051 .033 Uiso calc R 1 . . H
C44 .5702(8) .5400(6) .1295(5) .0326(17) Uani d . 1 . . C
H44 .6025 .5997 .0917 .039 Uiso calc R 1 . . H
C45 .4434(8) .5164(6) .1174(5) .0321(17) Uani d . 1 . . C
H45 .3874 .5607 .0720 .038 Uiso calc R 1 . . H
C46 .3955(7) .4264(5) .1722(4) .0263(15) Uani d . 1 . . C
H46 .3073 .4103 .1636 .032 Uiso calc R 1 . . H
O51 -.0079(13) .5232(11) .2174(8) .041(3) Uiso d PD .50 . . O
C51 .002(2) .5216(18) .1137(11) .055(6) Uiso d PD .50 . . C
O52 -.068(3) .570(3) .072(2) .061(8) Uiso d PD .20 . . O
C52 .002(5) .544(4) .164(3) .047(12) Uiso d PD .20 . . C
O53 .034(2) .5506(19) .2280(14) .049(6) Uiso d PD .30 . . O
C53 .037(4) .558(3) .1245(17) .050(9) Uiso d PD .30 . . C

loop_
_atom_site_aniso_label
_atom_site_aniso_U_11
_atom_site_aniso_U_22
_atom_site_aniso_U_33
_atom_site_aniso_U_12
_atom_site_aniso_U_13
_atom_site_aniso_U_23
Hg .02081(14) .02190(13) .02095(14) -.00751(9) -.00361(10) -.00438(9)
Cl1 .0475(11) .0437(10) .0195(9) -.0192(9) -.0078(8) -.0040(7)
Cl2 .0172(8) .0513(11) .0350(10) -.0116(8) .0003(7) -.0105(8)
Fe .0188(5) .0198(4) .0190(5) -.0055(4) -.0028(4) -.0059(4)
P1 .0215(9) .0204(8) .0169(8) -.0100(7) -.0017(7) -.0066(7)
C1 .029(4) .020(3) .020(3) -.007(3) -.003(3) -.012(3)
C2 .029(4) .030(3) .009(3) -.013(3) -.001(3) -.007(3)
C3 .024(4) .044(4) .023(4) -.011(3) .000(3) -.015(3)
C4 .026(4) .038(4) .037(4) -.002(3) -.001(3) -.025(3)
C5 .032(4) .020(3) .029(4) -.004(3) -.007(3) -.011(3)
C6 .023(3) .021(3) .017(3) -.010(3) -.009(3) -.004(3)
C7 .021(4) .026(3) .037(4) -.013(3) -.004(3) -.011(3)
C8 .023(4) .035(4) .029(4) -.002(3) -.010(3) -.015(3)
C9 .041(4) .021(3) .016(3) .001(3) -.009(3) -.002(3)
C10 .030(4) .023(3) .015(3) -.007(3) .003(3) -.009(3)
P2 .0211(9) .0164(7) .0163(8) -.0076(7) -.0041(7) -.0033(6)
C11 .024(4) .018(3) .021(3) -.011(3) -.005(3) -.005(3)
C12 .019(4) .098(7) .047(5) -.013(4) .009(4) -.050(5)
C13 .025(4) .111(8) .067(6) -.016(5) -.009(4) -.046(6)
C14 .038(4) .046(4) .025(4) -.013(4) -.011(3) -.014(3)
C15 .041(4) .025(3) .018(3) -.006(3) .002(3) -.008(3)
C16 .021(3) .031(4) .022(4) -.007(3) -.006(3) -.006(3)
C21 .022(3) .023(3) .023(3) -.013(3) -.001(3) -.003(3)
C22 .040(5) .019(3) .044(5) -.010(3) .008(4) -.005(3)
C23 .048(5) .026(4) .043(5) -.012(4) .008(4) .003(3)
C24 .034(4) .038(4) .032(4) -.018(4) -.003(3) .017(3)
C25 .040(4) .042(4) .018(4) -.016(4) .001(3) -.006(3)
C26 .032(4) .027(3) .026(4) -.015(3) -.005(3) -.004(3)
C31 .023(4) .019(3) .017(3) -.008(3) -.004(3) -.001(2)
C32 .023(4) .028(3) .023(4) -.009(3) -.001(3) -.007(3)
C33 .037(4) .034(4) .021(4) -.016(3) -.005(3) -.009(3)
C34 .036(4) .026(3) .018(3) -.004(3) .000(3) -.007(3)
C35 .027(4) .028(4) .030(4) -.005(3) .004(3) -.006(3)
C36 .022(4) .025(3) .025(4) -.002(3) -.007(3) -.003(3)
C41 .025(3) .021(3) .010(3) -.011(3) .004(3) -.004(2)
C42 .029(4) .021(3) .021(3) -.011(3) -.004(3) -.005(3)
C43 .031(4) .027(3) .029(4) -.014(3) .003(3) -.009(3)
C44 .058(5) .026(4) .020(4) -.027(4) .005(4) -.002(3)
C45 .051(5) .021(3) .027(4) -.012(3) -.010(4) .004(3)
C46 .031(4) .024(3) .025(4) -.008(3) -.006(3) -.001(3)

loop_
_atom_type_symbol
_atom_type_description
_atom_type_scat_dispersion_real
_atom_type_scat_dispersion_imag
_atom_type_scat_source
C C 0.0033 0.0016 'International Tables Vol C Tables 4.2.6.8 and 6.1.1.4'
H H 0.0000 0.0000 'International Tables Vol C Tables 4.2.6.8 and 6.1.1.4'
P P 0.1023 0.0942 'International Tables Vol C Tables 4.2.6.8 and 6.1.1.4'
Cl Cl 0.1484 0.1585 'International Tables Vol C Tables 4.2.6.8 and 6.1.1.4'
Fe Fe 0.3463 0.8444 'International Tables Vol C Tables 4.2.6.8 and 6.1.1.4'
Hg Hg -2.3894 9.2266 'International Tables Vol C Tables 4.2.6.8 and 6.1.1.4'
O O 0.0106 0.0060 'International Tables Vol C Tables 4.2.6.8 and 6.1.1.4'

loop_
_geom_angle_atom_site_label_1
_geom_angle_atom_site_label_2
_geom_angle_atom_site_label_3
_geom_angle
_geom_angle_publ_flag
Cl1 Hg P1 99.49(6) y
Cl1 Hg P2 109.47(6) y
P1 Hg P2 114.04(5) y
Cl1 Hg Cl2 105.78(6) y
P1 Hg Cl2 112.85(6) y
P2 Hg Cl2 113.83(6) y
C10 Fe C1 110.9(3) ?
C10 Fe C2 135.3(3) ?
C1 Fe C2 41.5(2) ?
C10 Fe C7 69.1(3) ?
C1 Fe C7 150.4(3) ?
C2 Fe C7 116.6(3) ?
C10 Fe C8 68.4(3) ?
C1 Fe C8 168.9(3) ?
C2 Fe C8 146.3(3) ?
C7 Fe C8 40.5(3) ?
C10 Fe C5 115.9(3) ?
C1 Fe C5 41.5(2) ?
C2 Fe C5 69.4(3) ?
C7 Fe C5 166.8(3) ?
C8 Fe C5 128.1(3) ?
C10 Fe C9 40.7(3) ?
C1 Fe C9 132.2(3) ?
C2 Fe C9 173.4(3) ?
C7 Fe C9 68.3(3) ?
C8 Fe C9 40.3(3) ?
C5 Fe C9 106.9(3) ?
C10 Fe C6 41.6(2) ?
C1 Fe C6 118.9(2) ?
C2 Fe C6 111.6(2) ?
C7 Fe C6 40.8(2) ?
C8 Fe C6 68.4(2) ?
C5 Fe C6 150.5(3) ?
C9 Fe C6 68.7(2) ?
C10 Fe C3 173.1(3) ?
C1 Fe C3 68.9(3) ?
C2 Fe C3 40.2(3) ?
C7 Fe C3 107.5(3) ?
C8 Fe C3 113.2(3) ?
C5 Fe C3 68.8(3) ?
C9 Fe C3 144.5(3) ?
C6 Fe C3 132.1(3) ?
C10 Fe C4 146.6(3) ?
C1 Fe C4 69.1(3) ?
C2 Fe C4 68.0(3) ?
C7 Fe C4 128.1(3) ?
C8 Fe C4 105.1(3) ?
C5 Fe C4 41.1(3) ?
C9 Fe C4 113.1(3) ?
C6 Fe C4 168.3(3) ?
C3 Fe C4 40.2(3) ?
C1 P1 C11 103.9(3) ?
C1 P1 C21 108.2(3) ?
C11 P1 C21 106.5(3) ?
C1 P1 Hg 103.4(2) ?
C11 P1 Hg 118.2(2) ?
C21 P1 Hg 115.6(2) ?
C2 C1 C5 107.2(6) ?
C2 C1 P1 121.9(5) ?
C5 C1 P1 130.9(5) ?
C2 C1 Fe 69.5(3) ?
C5 C1 Fe 69.7(3) ?
P1 C1 Fe 127.6(3) ?
C3 C2 C1 108.5(6) ?
C3 C2 Fe 70.5(4) ?
C1 C2 Fe 69.0(3) ?
C2 C3 C4 108.8(6) ?
C2 C3 Fe 69.3(4) ?
C4 C3 Fe 69.9(4) ?
C3 C4 C5 108.6(6) ?
C3 C4 Fe 69.9(4) ?
C5 C4 Fe 69.0(4) ?
C4 C5 C1 107.0(6) ?
C4 C5 Fe 69.8(4) ?
C1 C5 Fe 68.9(3) ?
C7 C6 C10 107.0(5) ?
C7 C6 P2 132.9(5) ?
C10 C6 P2 120.2(5) ?
C7 C6 Fe 69.3(3) ?
C10 C6 Fe 68.5(3) ?
P2 C6 Fe 126.8(3) ?
C8 C7 C6 108.2(6) ?
C8 C7 Fe 69.8(4) ?
C6 C7 Fe 69.9(3) ?
C9 C8 C7 108.8(6) ?
C9 C8 Fe 70.1(4) ?
C7 C8 Fe 69.7(3) ?
C8 C9 C10 108.3(6) ?
C8 C9 Fe 69.7(4) ?
C10 C9 Fe 69.0(3) ?
C9 C10 C6 107.7(6) ?
C9 C10 Fe 70.4(4) ?
C6 C10 Fe 70.0(3) ?
C6 P2 C41 108.3(3) ?
C6 P2 C31 103.4(3) ?
C41 P2 C31 106.1(3) ?
C6 P2 Hg 109.54(19) ?
C41 P2 Hg 112.8(2) ?
C31 P2 Hg 116.2(2) ?
C16 C11 C12 119.0(6) ?
C16 C11 P1 121.3(5) ?
C12 C11 P1 119.7(5) ?
C11 C12 C13 120.2(7) ?
C14 C13 C12 120.0(7) ?
C15 C14 C13 120.2(7) ?
C14 C15 C16 120.2(7) ?
C11 C16 C15 120.4(6) ?
C26 C21 C22 118.8(6) ?
C26 C21 P1 119.8(5) ?
C22 C21 P1 121.4(5) ?
C23 C22 C21 120.2(7) ?
C22 C23 C24 120.5(7) ?
C23 C24 C25 120.5(6) ?
C26 C25 C24 119.1(6) ?
C25 C26 C21 120.8(6) ?
C36 C31 C32 119.0(6) ?
C36 C31 P2 120.9(5) ?
C32 C31 P2 120.1(5) ?
C33 C32 C31 120.2(6) ?
C34 C33 C32 119.7(6) ?
C35 C34 C33 120.8(6) ?
C34 C35 C36 120.2(6) ?
C31 C36 C35 120.2(6) ?
C46 C41 C42 118.2(6) ?
C46 C41 P2 117.4(5) ?
C42 C41 P2 124.4(5) ?
C43 C42 C41 120.9(6) ?
C44 C43 C42 119.9(6) ?
C45 C44 C43 120.6(6) ?
C44 C45 C46 120.2(6) ?
C41 C46 C45 120.2(6) ?

loop_
_geom_bond_atom_site_label_1
_geom_bond_atom_site_label_2
_geom_bond_site_symmetry_2
_geom_bond_distance
_geom_bond_publ_flag
Hg Cl1 . 2.5100(18) y
Hg P1 . 2.5102(17) y
Hg P2 . 2.5162(16) y
Hg Cl2 . 2.5281(18) y
Fe C10 . 2.028(6) y
Fe C1 . 2.033(6) y
Fe C2 . 2.039(6) y
Fe C7 . 2.040(6) y
Fe C8 . 2.041(6) y
Fe C5 . 2.044(6) y
Fe C9 . 2.046(6) y
Fe C6 . 2.048(6) y
Fe C3 . 2.055(7) y
Fe C4 . 2.055(6) y
P1 C1 . 1.788(7) ?
P1 C11 . 1.818(6) ?
P1 C21 . 1.818(6) ?
C1 C2 . 1.443(9) ?
C1 C5 . 1.444(9) ?
C2 C3 . 1.406(9) ?
C3 C4 . 1.411(10) ?
C4 C5 . 1.440(10) ?
C6 C7 . 1.425(9) ?
C6 C10 . 1.446(9) ?
C6 P2 . 1.810(6) ?
C7 C8 . 1.412(9) ?
C8 C9 . 1.406(10) ?
C9 C10 . 1.416(9) ?
P2 C41 . 1.813(6) ?
P2 C31 . 1.827(6) ?
C11 C16 . 1.377(9) ?
C11 C12 . 1.380(9) ?
C12 C13 . 1.396(11) ?
C13 C14 . 1.367(11) ?
C14 C15 . 1.361(10) ?
C15 C16 . 1.394(9) ?
C21 C26 . 1.398(9) ?
C21 C22 . 1.399(8) ?
C22 C23 . 1.370(10) ?
C23 C24 . 1.379(10) ?
C24 C25 . 1.391(9) ?
C25 C26 . 1.381(9) ?
C31 C36 . 1.382(9) ?
C31 C32 . 1.414(8) ?
C32 C33 . 1.381(9) ?
C33 C34 . 1.378(10) ?
C34 C35 . 1.374(9) ?
C35 C36 . 1.389(9) ?
C41 C46 . 1.393(8) ?
C41 C42 . 1.411(9) ?
C42 C43 . 1.385(9) ?
C43 C44 . 1.383(9) ?
C44 C45 . 1.367(10) ?
C45 C46 . 1.412(9) ?
O51 C51 . 1.522(14) ?
O52 C52 . 1.56(2) ?
O53 C53 . 1.52(2) ?

loop_
_geom_torsion_atom_site_label_1
_geom_torsion_atom_site_label_2
_geom_torsion_atom_site_label_3
_geom_torsion_atom_site_label_4
_geom_torsion
P1 C1 C6 P2 -37.8(3)
